data_4088263
loop_
_publ_author_name
'Kyri, Andreas W.'
'Schnakenburg, Gregor'
'Streubel, Rainer'

_publ_section_title
;
 C-Trifluoromethyl-Substituted 1,2-Oxaphosphetane Complexes: Synthetic and
 Structural Study
;
_journal_issue 4
_journal_name_full Organometallics
_journal_page_first 563
_journal_paper_doi 10.1021/acs.organomet.5b00974
_journal_volume 35
_journal_year 2016
_chemical_formula_moiety 'C27 H18 F3 O6 P W'
_chemical_formula_sum 'C27 H18 F3 O6 P W'
_chemical_formula_weight 710.23
_chemical_name_systematic AKY-487
_space_group_crystal_system triclinic
_space_group_IT_number 2
_space_group_name_Hall '-P 1'
_space_group_name_H-M_alt 'P -1'
_atom_sites_solution_hydrogens geom
_atom_sites_solution_primary iterative
_audit_creation_date 2015-02-25
_audit_creation_method
;
Olex2 1.2
(compiled 2015.01.09 svn.r3130 for OlexSys, GUI svn.r4987)
;
_cell_angle_alpha 71.032(3)
_cell_angle_beta 76.087(3)
_cell_angle_gamma 75.469(4)
_cell_formula_units_Z 2
_cell_length_a 9.6002(10)
_cell_length_b 10.5444(11)
_cell_length_c 13.8429(14)
_cell_measurement_reflns_used 8571
_cell_measurement_temperature 100
_cell_measurement_theta_max 30.03
_cell_measurement_theta_min 2.75
_cell_volume 1263.3(2)
_computing_cell_refinement 'SAINT v8.34A (Bruker, 2013)'
_computing_data_reduction 'SAINT v8.34A (Bruker, 2013)'
_computing_molecular_graphics 'Olex2 (Dolomanov et al., 2009)'
_computing_publication_material 'Olex2 (Dolomanov et al., 2009)'
_computing_structure_refinement 'ShelXL (Sheldrick, 2008)'
_computing_structure_solution
;
Superflip (Palatinus & Chapuis, 2007;Palatinus & van der Lee, 2008;
Palatinus et al., 2012)
;
_diffrn_ambient_temperature 100
_diffrn_detector_area_resol_mean 8
_diffrn_measured_fraction_theta_full 0.961
_diffrn_measured_fraction_theta_max 0.961
_diffrn_measurement_device_type 'Bruker X8-KappaApexII'
_diffrn_measurement_method 'fine slicing \w and \f scans'
_diffrn_radiation_monochromator graphite
_diffrn_radiation_type MoK\a
_diffrn_radiation_wavelength 0.71073
_diffrn_reflns_av_R_equivalents 0.0286
_diffrn_reflns_av_unetI/netI 0.0385
_diffrn_reflns_Laue_measured_fraction_full 0.961
_diffrn_reflns_Laue_measured_fraction_max 0.961
_diffrn_reflns_limit_h_max 11
_diffrn_reflns_limit_h_min -7
_diffrn_reflns_limit_k_max 13
_diffrn_reflns_limit_k_min -13
_diffrn_reflns_limit_l_max 17
_diffrn_reflns_limit_l_min -17
_diffrn_reflns_number 12605
_diffrn_reflns_point_group_measured_fraction_full 0.961
_diffrn_reflns_point_group_measured_fraction_max 0.961
_diffrn_reflns_theta_full 26.000
_diffrn_reflns_theta_max 25.998
_diffrn_reflns_theta_min 2.079
_diffrn_source 'sealed tube'
_diffrn_standards_number 0
_exptl_absorpt_coefficient_mu 4.699
_exptl_absorpt_correction_T_max 0.7460
_exptl_absorpt_correction_T_min 0.5035
_exptl_absorpt_correction_type empirical
_exptl_absorpt_process_details
;
SADABS-2014/5 (Bruker,2014/5) was used for absorption correction.
wR2(int) was 0.1344 before and 0.0407 after correction.
The Ratio of minimum to maximum transmission is 0.6749.
The \l/2 correction factor is 0.00150.
;
_exptl_crystal_colour 'clear colourless'
_exptl_crystal_colour_lustre clear
_exptl_crystal_colour_primary colourless
_exptl_crystal_density_diffrn 1.867
_exptl_crystal_description plate
_exptl_crystal_F_000 688
_exptl_crystal_size_max 0.11
_exptl_crystal_size_mid 0.09
_exptl_crystal_size_min 0.04
_refine_diff_density_max 1.165
_refine_diff_density_min -0.828
_refine_diff_density_rms 0.107
_refine_ls_extinction_method none
_refine_ls_goodness_of_fit_ref 1.056
_refine_ls_hydrogen_treatment constr
_refine_ls_matrix_type full
_refine_ls_number_parameters 371
_refine_ls_number_reflns 4756
_refine_ls_number_restraints 13
_refine_ls_restrained_S_all 1.059
_refine_ls_R_factor_all 0.0298
_refine_ls_R_factor_gt 0.0237
_refine_ls_shift/su_max 0.001
_refine_ls_shift/su_mean 0.000
_refine_ls_structure_factor_coef Fsqd
_refine_ls_weighting_details
;
 w=1/[\s^2^(Fo^2^)+(0.0104P)^2^+2.0735P]
 where P=(Fo^2^+2Fc^2^)/3
;
_refine_ls_weighting_scheme calc
_refine_ls_wR_factor_gt 0.0481
_refine_ls_wR_factor_ref 0.0511
_reflns_Friedel_coverage 0.000
_reflns_number_gt 4281
_reflns_number_total 4756
_reflns_threshold_expression 'I > 2\s(I)'
_cod_data_source_file om5b00974_si_001.cif
_cod_data_source_block 3940f
_cod_database_code 4088263
_shelxl_version_number 2013-2
_shelx_space_group_comment
;
The symmetry employed for this shelxl refinement is uniquely defined
by the following loop, which should always be used as a source of
symmetry information in preference to the above space-group names.
They are only intended as comments.
;
_olex2_refinement_description
;
1. Fixed Uiso
 At 1.2 times of:
  All C(H) groups, All C(H,H,H,H) groups
2. Shared sites
{F1, F1'}
{F2, F2'}
3. Restrained distances
 C3'-F3'
 1.39 with sigma of 0.01
4. Uiso/Uaniso restraints and constraints
Uanis(F3') \\sim Ueq, Uanis(C3') \\sim Ueq: with sigma of 0.005 and sigma for
terminal atoms of 0.01
Uanis(F1) = Uanis(F1')
Uanis(F2) = Uanis(F2')
5. Others
 Sof(C1')=Sof(H1')=Sof(C3')=Sof(F1')=Sof(F2')=Sof(F3')=Sof(H2BC)=Sof(H2BD)=1-
 FVAR(1)
 Sof(C1)=Sof(H1)=Sof(C3)=Sof(F1)=Sof(F2)=Sof(F3)=Sof(H2AA)=Sof(H2AB)=FVAR(1)
6.a Ternary CH refined with riding coordinates:
 C1(H1), C1'(H1')
6.b Secondary CH2 refined with riding coordinates:
 C2(H2AA,H2AB), C2(H2BC,H2BD)
6.c Aromatic/amide H refined with riding coordinates:
 C6(H6), C7(H7), C8(H8), C9(H9), C10(H10), C12(H12), C13(H13), C14(H14),
 C15(H15), C16(H16), C18(H18), C19(H19), C20(H20), C21(H21), C22(H22)
;
_olex2_submission_special_instructions 'No special instructions were received'

loop_
_space_group_symop_operation_xyz
'x, y, z'
'-x, -y, -z'

loop_
_atom_site_label
_atom_site_type_symbol
_atom_site_fract_x
_atom_site_fract_y
_atom_site_fract_z
_atom_site_U_iso_or_equiv
_atom_site_adp_type
_atom_site_occupancy
_atom_site_site_symmetry_order
_atom_site_calc_flag
_atom_site_refinement_flags_posn
_atom_site_refinement_flags_adp
_atom_site_refinement_flags_occupancy
_atom_site_disorder_assembly
_atom_site_disorder_group
W W 0.08957(2) 0.18089(2) 0.29355(2) 0.02092(5) Uani 1 1 d . . . . .
P P 0.19169(10) 0.39108(8) 0.24040(6) 0.01631(18) Uani 1 1 d . . . . .
O1 O 0.0708(3) 0.5293(2) 0.26165(17) 0.0255(6) Uani 1 1 d . . . . .
O2 O -0.0366(4) -0.0865(3) 0.3445(2) 0.0436(8) Uani 1 1 d . . . . .
O3 O -0.1472(3) 0.3317(3) 0.1491(2) 0.0356(7) Uani 1 1 d . . . . .
O4 O 0.2949(3) 0.0970(2) 0.09872(19) 0.0291(6) Uani 1 1 d . . . . .
O5 O 0.2915(3) 0.0035(3) 0.4604(2) 0.0330(6) Uani 1 1 d . . . . .
O6 O -0.1424(3) 0.2774(3) 0.4747(2) 0.0380(7) Uani 1 1 d . . . . .
C1 C 0.0343(7) 0.5729(6) 0.1581(4) 0.0182(14) Uani 0.603(6) 1 d . . P A 1
H1 H -0.0485 0.5338 0.1547 0.022 Uiso 0.603(6) 1 calc R . P A 1
C3 C 0.0065(10) 0.7263(8) 0.1212(6) 0.0252(18) Uani 0.603(6) 1 d . . P A 1
F1 F -0.1072(3) 0.7723(2) 0.18245(19) 0.0504(7) Uani 0.603(6) 1 d . . P A 1
F2 F -0.0262(3) 0.7698(2) 0.02664(18) 0.0525(8) Uani 0.603(6) 1 d . . P A 1
F3 F 0.1205(4) 0.7814(3) 0.1090(3) 0.0336(12) Uani 0.603(6) 1 d . . P A 1
C1' C 0.1108(12) 0.6233(9) 0.1521(6) 0.021(2) Uani 0.397(6) 1 d . . P A 2
H1' H 0.1751 0.6871 0.1475 0.026 Uiso 0.397(6) 1 calc R . P A 2
C3' C -0.0233(16) 0.6889(14) 0.1148(12) 0.030(4) Uani 0.397(6) 1 d D U P A 2
F1' F -0.1072(3) 0.7723(2) 0.18245(19) 0.0504(7) Uani 0.397(6) 1 d . . P A 2
F2' F -0.0262(3) 0.7698(2) 0.02664(18) 0.0525(8) Uani 0.397(6) 1 d . . P A 2
F3' F -0.0973(7) 0.5995(6) 0.1052(6) 0.052(2) Uani 0.397(6) 1 d D U P A 2
C2 C 0.1897(5) 0.5016(4) 0.1067(3) 0.0304(9) Uani 1 1 d . . . . .
H2AA H 0.2650 0.5596 0.0799 0.036 Uiso 0.603(6) 1 calc R . P A 1
H2AB H 0.1852 0.4551 0.0562 0.036 Uiso 0.603(6) 1 calc R . P A 1
H2BC H 0.2881 0.5116 0.0655 0.036 Uiso 0.397(6) 1 calc R . P A 2
H2BD H 0.1301 0.4775 0.0684 0.036 Uiso 0.397(6) 1 calc R . P A 2
C4 C 0.3679(4) 0.3942(3) 0.2764(2) 0.0166(7) Uani 1 1 d . . . . .
C5 C 0.4134(4) 0.5349(3) 0.2291(2) 0.0194(8) Uani 1 1 d . . . . .
C6 C 0.5399(4) 0.5562(4) 0.1580(2) 0.0226(8) Uani 1 1 d . . . . .
H6 H 0.6001 0.4833 0.1327 0.027 Uiso 1 1 calc R . . . .
C7 C 0.5797(5) 0.6843(4) 0.1231(3) 0.0317(9) Uani 1 1 d . . . . .
H7 H 0.6669 0.6977 0.0743 0.038 Uiso 1 1 calc R . . . .
C8 C 0.4939(5) 0.7910(4) 0.1587(3) 0.0327(10) Uani 1 1 d . . . . .
H8 H 0.5204 0.8784 0.1335 0.039 Uiso 1 1 calc R . . . .
C9 C 0.3698(5) 0.7703(4) 0.2306(3) 0.0315(10) Uani 1 1 d . . . . .
H9 H 0.3109 0.8435 0.2561 0.038 Uiso 1 1 calc R . . . .
C10 C 0.3296(5) 0.6434(3) 0.2666(3) 0.0261(9) Uani 1 1 d . . . . .
H10 H 0.2441 0.6301 0.3173 0.031 Uiso 1 1 calc R . . . .
C11 C 0.3526(4) 0.3657(3) 0.3939(2) 0.0174(7) Uani 1 1 d . . . . .
C12 C 0.4768(4) 0.3530(3) 0.4335(3) 0.0242(8) Uani 1 1 d . . . . .
H12 H 0.5682 0.3564 0.3881 0.029 Uiso 1 1 calc R . . . .
C13 C 0.4697(5) 0.3356(4) 0.5371(3) 0.0296(9) Uani 1 1 d . . . . .
H13 H 0.5561 0.3247 0.5634 0.036 Uiso 1 1 calc R . . . .
C14 C 0.3363(5) 0.3338(4) 0.6033(3) 0.0291(9) Uani 1 1 d . . . . .
H14 H 0.3310 0.3217 0.6750 0.035 Uiso 1 1 calc R . . . .
C15 C 0.2118(5) 0.3496(4) 0.5652(3) 0.0267(9) Uani 1 1 d . . . . .
H15 H 0.1201 0.3498 0.6105 0.032 Uiso 1 1 calc R . . . .
C16 C 0.2196(4) 0.3651(3) 0.4611(3) 0.0210(8) Uani 1 1 d . . . . .
H16 H 0.1329 0.3755 0.4353 0.025 Uiso 1 1 calc R . . . .
C17 C 0.4748(4) 0.2798(3) 0.2346(3) 0.0189(7) Uani 1 1 d . . . . .
C18 C 0.5365(4) 0.1602(3) 0.3000(3) 0.0266(8) Uani 1 1 d . . . . .
H18 H 0.5134 0.1469 0.3729 0.032 Uiso 1 1 calc R . . . .
C19 C 0.6324(5) 0.0590(4) 0.2600(4) 0.0342(10) Uani 1 1 d . . . . .
H19 H 0.6755 -0.0222 0.3058 0.041 Uiso 1 1 calc R . . . .
C20 C 0.6651(5) 0.0756(4) 0.1551(4) 0.0361(10) Uani 1 1 d . . . . .
H20 H 0.7313 0.0065 0.1283 0.043 Uiso 1 1 calc R . . . .
C21 C 0.6024(5) 0.1914(4) 0.0897(3) 0.0313(9) Uani 1 1 d . . . . .
H21 H 0.6241 0.2028 0.0171 0.038 Uiso 1 1 calc R . . . .
C22 C 0.5071(4) 0.2925(4) 0.1285(3) 0.0236(8) Uani 1 1 d . . . . .
H22 H 0.4627 0.3722 0.0820 0.028 Uiso 1 1 calc R . . . .
C23 C 0.0060(4) 0.0091(4) 0.3276(3) 0.0280(9) Uani 1 1 d . . . . .
C24 C -0.0605(4) 0.2794(4) 0.2009(3) 0.0245(8) Uani 1 1 d . . . . .
C25 C 0.2264(4) 0.1268(3) 0.1701(3) 0.0214(8) Uani 1 1 d . . . . .
C26 C 0.2265(4) 0.0690(4) 0.3985(3) 0.0225(8) Uani 1 1 d . . . . .
C27 C -0.0579(4) 0.2420(4) 0.4110(3) 0.0255(8) Uani 1 1 d . . . . .

loop_
_atom_site_aniso_label
_atom_site_aniso_U_11
_atom_site_aniso_U_22
_atom_site_aniso_U_33
_atom_site_aniso_U_23
_atom_site_aniso_U_13
_atom_site_aniso_U_12
W 0.01609(9) 0.02349(8) 0.02295(8) -0.00563(6) -0.00329(5) -0.00462(6)
P 0.0150(5) 0.0166(4) 0.0154(4) -0.0053(3) -0.0030(3) 0.0016(4)
O1 0.0297(17) 0.0221(13) 0.0168(12) -0.0058(10) -0.0043(10) 0.0095(11)
O2 0.040(2) 0.0366(17) 0.056(2) -0.0044(14) -0.0095(15) -0.0224(16)
O3 0.0286(19) 0.0357(16) 0.0464(17) -0.0130(13) -0.0169(14) -0.0006(13)
O4 0.0347(18) 0.0242(14) 0.0246(14) -0.0062(11) 0.0032(12) -0.0077(12)
O5 0.0309(18) 0.0297(15) 0.0329(15) 0.0045(12) -0.0135(13) -0.0063(13)
O6 0.0284(19) 0.0448(17) 0.0371(16) -0.0178(13) 0.0100(13) -0.0067(14)
C1 0.017(4) 0.018(3) 0.018(3) -0.004(2) -0.004(2) -0.002(3)
C3 0.032(5) 0.019(4) 0.021(4) -0.005(3) -0.002(3) -0.003(4)
F1 0.0437(19) 0.0355(14) 0.0439(15) -0.0019(11) 0.0057(12) 0.0173(12)
F2 0.078(2) 0.0400(14) 0.0322(14) -0.0031(11) -0.0290(13) 0.0114(14)
F3 0.030(3) 0.021(2) 0.047(2) -0.0027(16) -0.0101(17) -0.0068(17)
C1' 0.026(6) 0.017(5) 0.016(4) -0.004(3) -0.001(4) 0.000(4)
C3' 0.027(5) 0.028(6) 0.032(5) -0.008(4) -0.009(4) 0.004(4)
F1' 0.0437(19) 0.0355(14) 0.0439(15) -0.0019(11) 0.0057(12) 0.0173(12)
F2' 0.078(2) 0.0400(14) 0.0322(14) -0.0031(11) -0.0290(13) 0.0114(14)
F3' 0.031(4) 0.042(4) 0.093(5) -0.024(3) -0.035(3) 0.004(3)
C2 0.039(3) 0.025(2) 0.0181(18) -0.0090(15) -0.0051(16) 0.0135(17)
C4 0.017(2) 0.0157(16) 0.0169(16) -0.0045(13) -0.0006(13) -0.0052(14)
C5 0.031(2) 0.0145(16) 0.0149(16) -0.0019(13) -0.0086(14) -0.0061(15)
C6 0.028(2) 0.0228(18) 0.0182(17) -0.0039(14) -0.0041(15) -0.0096(16)
C7 0.038(3) 0.031(2) 0.026(2) 0.0012(16) -0.0064(17) -0.0176(19)
C8 0.055(3) 0.0189(19) 0.029(2) 0.0025(15) -0.0185(19) -0.0166(19)
C9 0.054(3) 0.0170(18) 0.027(2) -0.0065(15) -0.0139(19) -0.0053(18)
C10 0.038(3) 0.0205(18) 0.0185(18) -0.0061(14) -0.0021(16) -0.0059(17)
C11 0.023(2) 0.0100(15) 0.0181(16) -0.0020(12) -0.0049(14) -0.0023(14)
C12 0.027(2) 0.0215(18) 0.0237(18) -0.0006(14) -0.0068(15) -0.0088(16)
C13 0.037(3) 0.028(2) 0.025(2) 0.0002(15) -0.0146(17) -0.0098(18)
C14 0.046(3) 0.026(2) 0.0170(18) -0.0024(15) -0.0095(17) -0.0101(18)
C15 0.035(3) 0.0249(19) 0.0199(18) -0.0068(15) 0.0016(16) -0.0098(17)
C16 0.025(2) 0.0187(17) 0.0200(17) -0.0047(13) -0.0051(14) -0.0044(15)
C17 0.016(2) 0.0173(17) 0.0259(18) -0.0095(14) -0.0012(14) -0.0050(14)
C18 0.024(2) 0.0197(18) 0.036(2) -0.0058(16) -0.0045(16) -0.0074(16)
C19 0.022(2) 0.0149(18) 0.064(3) -0.0096(18) -0.0085(19) -0.0026(16)
C20 0.020(2) 0.033(2) 0.066(3) -0.033(2) -0.001(2) -0.0050(19)
C21 0.021(2) 0.038(2) 0.042(2) -0.0257(19) -0.0001(17) -0.0053(18)
C22 0.016(2) 0.0271(19) 0.031(2) -0.0135(15) -0.0004(15) -0.0063(16)
C23 0.020(2) 0.039(2) 0.026(2) -0.0122(17) -0.0062(15) -0.0011(18)
C24 0.014(2) 0.027(2) 0.037(2) -0.0137(16) -0.0068(16) -0.0021(16)
C25 0.022(2) 0.0122(17) 0.029(2) 0.0013(14) -0.0084(16) -0.0064(15)
C26 0.018(2) 0.0218(18) 0.0268(19) -0.0058(15) -0.0007(16) -0.0072(16)
C27 0.018(2) 0.029(2) 0.029(2) -0.0073(16) -0.0007(16) -0.0094(17)

loop_
_atom_type_symbol
_atom_type_description
_atom_type_scat_dispersion_real
_atom_type_scat_dispersion_imag
_atom_type_scat_source
C C 0.0033 0.0016 'International Tables Vol C Tables 4.2.6.8 and 6.1.1.4'
H H 0.0000 0.0000 'International Tables Vol C Tables 4.2.6.8 and 6.1.1.4'
F F 0.0171 0.0103 'International Tables Vol C Tables 4.2.6.8 and 6.1.1.4'
O O 0.0106 0.0060 'International Tables Vol C Tables 4.2.6.8 and 6.1.1.4'
P P 0.1023 0.0942 'International Tables Vol C Tables 4.2.6.8 and 6.1.1.4'
W W -0.8490 6.8722 'International Tables Vol C Tables 4.2.6.8 and 6.1.1.4'

loop_
_geom_angle_atom_site_label_1
_geom_angle_atom_site_label_2
_geom_angle_atom_site_label_3
_geom_angle
C23 W P 176.36(10)
C23 W C25 88.78(14)
C23 W C26 86.73(14)
C23 W C27 91.15(14)
C24 W P 89.21(10)
C24 W C23 88.42(15)
C24 W C25 88.56(15)
C24 W C26 174.00(14)
C24 W C27 87.56(15)
C25 W P 88.40(9)
C25 W C26 94.86(14)
C25 W C27 176.11(15)
C26 W P 95.80(9)
C27 W P 91.51(10)
C27 W C26 89.01(15)
O1 P W 114.60(10)
O1 P C2 79.20(14)
O1 P C4 107.25(14)
C2 P W 118.33(14)
C2 P C4 106.88(18)
C4 P W 122.23(10)
C1 O1 P 93.1(3)
C1' O1 P 95.1(3)
O1 C1 H1 112.8
O1 C1 C3 108.7(5)
O1 C1 C2 94.4(4)
C3 C1 H1 112.8
C3 C1 C2 114.1(5)
C2 C1 H1 112.8
F1 C3 C1 108.2(6)
F1 C3 F2 107.1(7)
F1 C3 F3 113.3(6)
F2 C3 C1 110.4(6)
F3 C3 C1 114.8(7)
F3 C3 F2 102.6(6)
O1 C1' H1' 114.4
O1 C1' C2 93.2(5)
C3' C1' O1 106.8(9)
C3' C1' H1' 114.4
C3' C1' C2 111.6(8)
C2 C1' H1' 114.4
F3' C3' C1' 113.2(11)
P C2 H2AA 114.8
P C2 H2AB 114.8
P C2 H2BC 113.9
P C2 H2BD 113.9
C1 C2 P 82.7(3)
C1 C2 H2AA 114.8
C1 C2 H2AB 114.8
C1' C2 P 88.4(3)
C1' C2 H2BC 113.9
C1' C2 H2BD 113.9
H2AA C2 H2AB 111.9
H2BC C2 H2BD 111.1
C5 C4 P 112.6(2)
C5 C4 C17 113.7(3)
C11 C4 P 111.0(2)
C11 C4 C5 105.2(2)
C11 C4 C17 112.9(3)
C17 C4 P 101.7(2)
C6 C5 C4 123.2(3)
C6 C5 C10 118.2(3)
C10 C5 C4 118.3(3)
C5 C6 H6 119.8
C5 C6 C7 120.4(3)
C7 C6 H6 119.8
C6 C7 H7 119.7
C8 C7 C6 120.6(4)
C8 C7 H7 119.7
C7 C8 H8 120.3
C9 C8 C7 119.5(3)
C9 C8 H8 120.3
C8 C9 H9 119.7
C8 C9 C10 120.6(4)
C10 C9 H9 119.7
C5 C10 H10 119.7
C9 C10 C5 120.7(4)
C9 C10 H10 119.7
C12 C11 C4 117.9(3)
C12 C11 C16 118.3(3)
C16 C11 C4 123.5(3)
C11 C12 H12 119.4
C13 C12 C11 121.1(4)
C13 C12 H12 119.4
C12 C13 H13 120.1
C12 C13 C14 119.7(4)
C14 C13 H13 120.1
C13 C14 H14 120.0
C15 C14 C13 120.0(3)
C15 C14 H14 120.0
C14 C15 H15 119.9
C14 C15 C16 120.1(4)
C16 C15 H15 119.9
C11 C16 H16 119.7
C15 C16 C11 120.6(3)
C15 C16 H16 119.7
C18 C17 C4 121.8(3)
C18 C17 C22 117.7(3)
C22 C17 C4 120.4(3)
C17 C18 H18 119.8
C17 C18 C19 120.5(4)
C19 C18 H18 119.8
C18 C19 H19 119.7
C20 C19 C18 120.6(4)
C20 C19 H19 119.7
C19 C20 H20 120.2
C21 C20 C19 119.7(4)
C21 C20 H20 120.2
C20 C21 H21 119.9
C20 C21 C22 120.3(4)
C22 C21 H21 119.9
C17 C22 H22 119.4
C21 C22 C17 121.2(4)
C21 C22 H22 119.4
O2 C23 W 178.0(4)
O3 C24 W 177.9(3)
O4 C25 W 175.5(3)
O5 C26 W 174.3(3)
O6 C27 W 178.3(4)

loop_
_geom_bond_atom_site_label_1
_geom_bond_atom_site_label_2
_geom_bond_distance
W P 2.4695(9)
W C23 2.035(4)
W C24 2.018(4)
W C25 2.037(4)
W C26 2.063(4)
W C27 2.045(4)
P O1 1.681(2)
P C2 1.841(4)
P C4 1.885(4)
O1 C1 1.457(6)
O1 C1' 1.538(9)
O2 C23 1.116(4)
O3 C24 1.145(4)
O4 C25 1.137(4)
O5 C26 1.121(4)
O6 C27 1.137(4)
C1 H1 1.0000
C1 C3 1.503(10)
C1 C2 1.603(7)
C3 F1 1.305(9)
C3 F2 1.325(9)
C3 F3 1.316(10)
C1' H1' 1.0000
C1' C3' 1.429(18)
C1' C2 1.556(9)
C3' F3' 1.369(9)
C2 H2AA 0.9900
C2 H2AB 0.9900
C2 H2BC 0.9900
C2 H2BD 0.9900
C4 C5 1.542(4)
C4 C11 1.532(4)
C4 C17 1.547(5)
C5 C6 1.383(5)
C5 C10 1.396(5)
C6 H6 0.9500
C6 C7 1.395(5)
C7 H7 0.9500
C7 C8 1.374(6)
C8 H8 0.9500
C8 C9 1.370(6)
C9 H9 0.9500
C9 C10 1.386(5)
C10 H10 0.9500
C11 C12 1.388(5)
C11 C16 1.388(5)
C12 H12 0.9500
C12 C13 1.373(5)
C13 H13 0.9500
C13 C14 1.384(6)
C14 H14 0.9500
C14 C15 1.371(6)
C15 H15 0.9500
C15 C16 1.383(5)
C16 H16 0.9500
C17 C18 1.379(5)
C17 C22 1.394(5)
C18 H18 0.9500
C18 C19 1.392(5)
C19 H19 0.9500
C19 C20 1.372(6)
C20 H20 0.9500
C20 C21 1.359(6)
C21 H21 0.9500
C21 C22 1.381(5)
C22 H22 0.9500

loop_
_geom_torsion_atom_site_label_1
_geom_torsion_atom_site_label_2
_geom_torsion_atom_site_label_3
_geom_torsion_atom_site_label_4
_geom_torsion
W P O1 C1 -92.6(3)
W P O1 C1' -130.9(4)
W P C2 C1 90.6(3)
W P C2 C1' 126.5(4)
W P C4 C5 176.72(17)
W P C4 C11 -65.6(2)
W P C4 C17 54.7(2)
P O1 C1 C3 -144.3(5)
P O1 C1 C2 -27.1(3)
P O1 C1' C3' 130.6(7)
P O1 C1' C2 16.9(5)
P C4 C5 C6 -116.5(3)
P C4 C5 C10 69.2(4)
P C4 C11 C12 174.6(2)
P C4 C11 C16 -11.9(4)
P C4 C17 C18 -113.1(3)
P C4 C17 C22 64.2(3)
O1 P C2 C1 -21.6(3)
O1 P C2 C1' 14.3(5)
O1 P C4 C5 -48.0(2)
O1 P C4 C11 69.7(2)
O1 P C4 C17 -169.95(19)
O1 C1 C3 F1 -63.5(8)
O1 C1 C3 F2 179.6(5)
O1 C1 C3 F3 64.2(8)
O1 C1 C2 P 24.7(3)
O1 C1 C2 C1' -72.5(6)
O1 C1' C3' F3' -62.9(12)
O1 C1' C2 P -15.4(5)
O1 C1' C2 C1 64.5(6)
C1 O1 C1' C3' 42.1(8)
C1 O1 C1' C2 -71.6(6)
C3 C1 C2 P 137.5(5)
C3 C1 C2 C1' 40.2(7)
C1' O1 C1 C3 -50.0(7)
C1' O1 C1 C2 67.2(7)
C3' C1' C2 P -124.9(8)
C3' C1' C2 C1 -45.0(9)
C2 P O1 C1 23.7(3)
C2 P O1 C1' -14.5(5)
C2 P C4 C5 35.7(3)
C2 P C4 C11 153.4(2)
C2 P C4 C17 -86.3(2)
C2 C1 C3 F1 -167.3(5)
C2 C1 C3 F2 75.7(8)
C2 C1 C3 F3 -39.6(8)
C2 C1' C3' F3' 37.6(14)
C4 P O1 C1 128.2(3)
C4 P O1 C1' 90.0(4)
C4 P C2 C1 -126.5(3)
C4 P C2 C1' -90.7(5)
C4 C5 C6 C7 -175.9(3)
C4 C5 C10 C9 176.7(3)
C4 C11 C12 C13 176.0(3)
C4 C11 C16 C15 -174.7(3)
C4 C17 C18 C19 180.0(3)
C4 C17 C22 C21 180.0(3)
C5 C4 C11 C12 -63.3(4)
C5 C4 C11 C16 110.2(3)
C5 C4 C17 C18 125.7(3)
C5 C4 C17 C22 -57.1(4)
C5 C6 C7 C8 -0.1(6)
C6 C5 C10 C9 2.1(5)
C6 C7 C8 C9 1.4(6)
C7 C8 C9 C10 -0.8(6)
C8 C9 C10 C5 -0.9(6)
C10 C5 C6 C7 -1.6(5)
C11 C4 C5 C6 122.4(4)
C11 C4 C5 C10 -51.8(4)
C11 C4 C17 C18 5.9(5)
C11 C4 C17 C22 -176.8(3)
C11 C12 C13 C14 -1.6(5)
C12 C11 C16 C15 -1.3(5)
C12 C13 C14 C15 -0.1(6)
C13 C14 C15 C16 1.0(5)
C14 C15 C16 C11 -0.3(5)
C16 C11 C12 C13 2.2(5)
C17 C4 C5 C6 -1.6(5)
C17 C4 C5 C10 -175.8(3)
C17 C4 C11 C12 61.2(4)
C17 C4 C11 C16 -125.3(3)
C17 C18 C19 C20 -1.1(6)
C18 C17 C22 C21 -2.7(5)
C18 C19 C20 C21 -0.6(6)
C19 C20 C21 C22 0.6(6)
C20 C21 C22 C17 1.1(6)
C22 C17 C18 C19 2.7(5)
